data_7004445
loop_
_publ_author_name
'McClintock, Lisa F.'
'Cavigliasso, Germ\'an'
'Stranger, Robert'
'Blackman, Allan G.'

_publ_section_title
;
 The donor ability of the chelated carbonate ligand: protonation and
 metallation of [(L)Co(O2CO)]+ complexes in aqueous solution
;
_journal_issue 37
_journal_name_full 'Dalton Transactions'
_journal_page_first 4984
_journal_page_last 4992
_journal_paper_doi 10.1039/b806981f
_journal_year 2008
_chemical_formula_sum 'C16 H21 Cl Co N7 O7'
_chemical_formula_weight 517.78
_chemical_name_systematic
;
?
;
_space_group_IT_number 14
_symmetry_cell_setting monoclinic
_symmetry_space_group_name_Hall '-P 2yn'
_symmetry_space_group_name_H-M 'P 1 21/n 1'
_atom_sites_solution_hydrogens geom
_atom_sites_solution_primary direct
_atom_sites_solution_secondary difmap
_audit_creation_method SHELXL-97
_cell_angle_alpha 90.00
_cell_angle_beta 100.0820(10)
_cell_angle_gamma 90.00
_cell_formula_units_Z 8
_cell_length_a 12.2764(4)
_cell_length_b 11.9332(3)
_cell_length_c 27.9535(8)
_cell_measurement_reflns_used 9238
_cell_measurement_temperature 85(2)
_cell_measurement_theta_max 33.10
_cell_measurement_theta_min 2.54
_cell_volume 4031.9(2)
_computing_cell_refinement 'ApexII and SAINT (Bruker, 2001)'
_computing_data_collection 'ApexII (Bruker, 2004)'
_computing_data_reduction SAINT
_computing_molecular_graphics 'WinGX (Farrugia, 1999)'
_computing_publication_material WinGX
_computing_structure_refinement 'SHELXL-97 (Sheldrick, 1997)'
_computing_structure_solution 'SIR2004 (Burla et al., 2004)'
_diffrn_ambient_temperature 85(2)
_diffrn_measured_fraction_theta_full 1.000
_diffrn_measured_fraction_theta_max 0.792
_diffrn_measurement_device_type 'Bruker Kappa ApexII area detector'
_diffrn_measurement_method 'phi and omega scans'
_diffrn_radiation_monochromator graphite
_diffrn_radiation_source 'fine-focus sealed tube'
_diffrn_radiation_type MoK\a
_diffrn_radiation_wavelength 0.71073
_diffrn_reflns_av_R_equivalents 0.0284
_diffrn_reflns_av_sigmaI/netI 0.0203
_diffrn_reflns_limit_h_max 17
_diffrn_reflns_limit_h_min -18
_diffrn_reflns_limit_k_max 15
_diffrn_reflns_limit_k_min -17
_diffrn_reflns_limit_l_max 41
_diffrn_reflns_limit_l_min -42
_diffrn_reflns_number 83629
_diffrn_reflns_theta_full 25.00
_diffrn_reflns_theta_max 33.37
_diffrn_reflns_theta_min 1.48
_exptl_absorpt_coefficient_mu 1.042
_exptl_absorpt_correction_T_max 1.000000
_exptl_absorpt_correction_T_min 0.843241
_exptl_absorpt_correction_type multi-scan
_exptl_absorpt_process_details SADABS
_exptl_crystal_colour red
_exptl_crystal_density_diffrn 1.706
_exptl_crystal_density_meas ?
_exptl_crystal_density_method .
_exptl_crystal_description needle
_exptl_crystal_F_000 2128
_exptl_crystal_size_max 0.21
_exptl_crystal_size_mid 0.07
_exptl_crystal_size_min 0.04
_refine_diff_density_max 2.737
_refine_diff_density_min -0.932
_refine_diff_density_rms 0.098
_refine_ls_extinction_method none
_refine_ls_goodness_of_fit_ref 1.033
_refine_ls_hydrogen_treatment constr
_refine_ls_matrix_type full
_refine_ls_number_parameters 577
_refine_ls_number_reflns 12412
_refine_ls_number_restraints 0
_refine_ls_restrained_S_all 1.033
_refine_ls_R_factor_all 0.0506
_refine_ls_R_factor_gt 0.0435
_refine_ls_shift/su_max 0.003
_refine_ls_shift/su_mean 0.000
_refine_ls_structure_factor_coef Fsqd
_refine_ls_weighting_details 'calc w=1/[\s^2^(Fo^2^)+(0.0551P)^2^+8.2224P] where P=(Fo^2^+2Fc^2^)/3'
_refine_ls_weighting_scheme calc
_refine_ls_wR_factor_gt 0.1130
_refine_ls_wR_factor_ref 0.1181
_reflns_number_gt 10840
_reflns_number_total 12412
_reflns_threshold_expression >2sigma(I)
_cod_data_source_file b806981f.txt
_cod_data_source_block trpyn
_cod_original_sg_symbol_H-M P21/n
_cod_database_code 7004445

loop_
_symmetry_equiv_pos_as_xyz
'x, y, z'
'-x+1/2, y+1/2, -z+1/2'
'-x, -y, -z'
'x-1/2, -y-1/2, z-1/2'

loop_
_atom_site_label
_atom_site_type_symbol
_atom_site_fract_x
_atom_site_fract_y
_atom_site_fract_z
_atom_site_U_iso_or_equiv
_atom_site_adp_type
_atom_site_occupancy
_atom_site_symmetry_multiplicity
_atom_site_calc_flag
_atom_site_refinement_flags
_atom_site_disorder_assembly
_atom_site_disorder_group
Co1 Co 0.24196(2) 0.11429(2) 0.929095(9) 0.01017(6) Uani 1 1 d . . .
Co2 Co 0.65217(2) 0.54665(2) 0.821863(10) 0.01296(6) Uani 1 1 d . . .
Cl1 Cl 0.12773(4) 0.60556(4) 0.963757(17) 0.01796(10) Uani 1 1 d . . .
Cl2 Cl 0.36045(4) 0.19373(4) 0.716839(17) 0.01586(9) Uani 1 1 d . . .
O1 O 0.13951(17) 0.62014(16) 0.91366(6) 0.0287(4) Uani 1 1 d . . .
O2 O 0.10615(16) 0.48928(14) 0.97237(7) 0.0282(4) Uani 1 1 d . . .
O3 O 0.03367(18) 0.67158(16) 0.97164(8) 0.0343(4) Uani 1 1 d . . .
O4 O 0.2257(2) 0.6419(3) 0.99516(9) 0.0604(8) Uani 1 1 d . . .
O5 O 0.34770(15) 0.27740(15) 0.75266(6) 0.0260(3) Uani 1 1 d . . .
O6 O 0.25468(14) 0.17614(16) 0.68605(7) 0.0283(4) Uani 1 1 d . . .
O7 O 0.43989(14) 0.23217(17) 0.68836(6) 0.0290(4) Uani 1 1 d . . .
O8 O 0.39817(16) 0.09004(15) 0.74072(7) 0.0292(4) Uani 1 1 d . . .
O12 O 0.25361(12) 0.21162(12) 0.98344(5) 0.0144(3) Uani 1 1 d . . .
O11 O 0.28501(12) 0.03330(12) 0.98769(5) 0.0135(3) Uani 1 1 d . . .
O13 O 0.29830(12) 0.13085(13) 1.05785(5) 0.0168(3) Uani 1 1 d . . .
O21 O 0.53553(11) 0.52625(12) 0.76783(5) 0.0140(3) Uani 1 1 d . . .
O22 O 0.70824(12) 0.54686(13) 0.76307(5) 0.0182(3) Uani 1 1 d . . .
O23 O 0.58716(13) 0.52025(14) 0.69352(6) 0.0191(3) Uani 1 1 d . . .
N1 N 0.23982(13) -0.01518(14) 0.88288(6) 0.0124(3) Uani 1 1 d . . .
N2 N 0.79736(15) 0.57001(15) 0.86652(7) 0.0190(3) Uani 1 1 d . . .
N11 N 0.19880(14) 0.22894(14) 0.88105(6) 0.0138(3) Uani 1 1 d . . .
N12 N 0.18921(14) 0.21908(15) 0.83241(6) 0.0146(3) Uani 1 1 d . . .
N21 N 0.08794(13) 0.09250(14) 0.93429(6) 0.0134(3) Uani 1 1 d . . .
N22 N 0.02706(14) -0.00231(15) 0.92595(6) 0.0156(3) Uani 1 1 d . . .
N31 N 0.39452(13) 0.14745(15) 0.92750(6) 0.0139(3) Uani 1 1 d . . .
N32 N 0.47362(14) 0.06790(15) 0.92861(6) 0.0156(3) Uani 1 1 d . . .
N41 N 0.55910(15) 0.54290(14) 0.87118(6) 0.0157(3) Uani 1 1 d . . .
N42 N 0.59021(17) 0.57016(16) 0.91855(7) 0.0202(4) Uani 1 1 d . . .
N51 N 0.66966(16) 0.38556(15) 0.82520(7) 0.0199(4) Uani 1 1 d . . .
N52 N 0.76531(16) 0.32615(16) 0.83283(7) 0.0218(4) Uani 1 1 d . . .
N61 N 0.62475(13) 0.70547(14) 0.81483(6) 0.0137(3) Uani 1 1 d . . .
N62 N 0.70381(15) 0.78068(15) 0.80909(7) 0.0188(3) Uani 1 1 d . . .
C1 C 0.28067(15) 0.12635(17) 1.01320(7) 0.0135(3) Uani 1 1 d . . .
C2 C 0.60743(16) 0.53021(17) 0.73796(7) 0.0153(3) Uani 1 1 d . . .
C11 C 0.17415(18) 0.01180(18) 0.83368(7) 0.0177(4) Uani 1 1 d . . .
H11A H 0.0975 0.0232 0.8369 0.021 Uiso 1 1 calc R . .
H11B H 0.1767 -0.0522 0.8125 0.021 Uiso 1 1 calc R . .
C12 C 0.2136(2) 0.11371(18) 0.80987(8) 0.0199(4) Uani 1 1 d . . .
H12A H 0.2929 0.1080 0.8113 0.024 Uiso 1 1 calc R . .
H12B H 0.1790 0.1148 0.7759 0.024 Uiso 1 1 calc R . .
C13 C 0.16690(19) 0.31952(19) 0.81071(8) 0.0201(4) Uani 1 1 d . . .
H13 H 0.1574 0.3337 0.7775 0.024 Uiso 1 1 calc R . .
C14 C 0.1608(2) 0.39717(18) 0.84651(8) 0.0216(4) Uani 1 1 d . . .
H14 H 0.1461 0.4734 0.8426 0.026 Uiso 1 1 calc R . .
C15 C 0.18113(17) 0.33707(17) 0.88997(8) 0.0176(4) Uani 1 1 d . . .
H15 H 0.1823 0.3676 0.9207 0.021 Uiso 1 1 calc R . .
C21 C 0.18631(17) -0.11187(17) 0.90491(8) 0.0174(4) Uani 1 1 d . . .
H21A H 0.2011 -0.1801 0.8883 0.021 Uiso 1 1 calc R . .
H21B H 0.2214 -0.1193 0.9387 0.021 Uiso 1 1 calc R . .
C22 C 0.06336(18) -0.10245(18) 0.90288(8) 0.0188(4) Uani 1 1 d . . .
H22A H 0.0275 -0.1034 0.8691 0.023 Uiso 1 1 calc R . .
H22B H 0.0383 -0.1680 0.9184 0.023 Uiso 1 1 calc R . .
C23 C -0.07455(17) 0.0135(2) 0.93662(8) 0.0221(4) Uani 1 1 d . . .
H23 H -0.1311 -0.0393 0.9334 0.026 Uiso 1 1 calc R . .
C24 C -0.08000(18) 0.1217(2) 0.95323(8) 0.0224(4) Uani 1 1 d . . .
H24 H -0.1397 0.1563 0.9635 0.027 Uiso 1 1 calc R . .
C25 C 0.02318(17) 0.16797(19) 0.95131(8) 0.0181(4) Uani 1 1 d . . .
H25 H 0.0443 0.2408 0.9605 0.022 Uiso 1 1 calc R . .
C31 C 0.35177(17) -0.05642(19) 0.87607(8) 0.0200(4) Uani 1 1 d . . .
H31A H 0.3753 -0.0133 0.8503 0.024 Uiso 1 1 calc R . .
H31B H 0.3450 -0.1340 0.8655 0.024 Uiso 1 1 calc R . .
C32 C 0.44055(17) -0.04897(18) 0.92086(8) 0.0195(4) Uani 1 1 d . . .
H32A H 0.4124 -0.0772 0.9489 0.023 Uiso 1 1 calc R . .
H32B H 0.5038 -0.0941 0.9165 0.023 Uiso 1 1 calc R . .
C33 C 0.57488(17) 0.1149(2) 0.93357(8) 0.0205(4) Uani 1 1 d . . .
H33 H 0.6416 0.0772 0.9347 0.025 Uiso 1 1 calc R . .
C34 C 0.56121(18) 0.2292(2) 0.93660(9) 0.0246(5) Uani 1 1 d . . .
H34 H 0.6162 0.2837 0.9406 0.029 Uiso 1 1 calc R . .
C35 C 0.44770(18) 0.24584(19) 0.93248(8) 0.0196(4) Uani 1 1 d . . .
H35 H 0.4137 0.3153 0.9331 0.024 Uiso 1 1 calc R . .
C41 C 0.7926(2) 0.5362(2) 0.91595(9) 0.0272(5) Uani 1 1 d . . .
H41A H 0.8647 0.5489 0.9358 0.033 Uiso 1 1 calc R . .
H41B H 0.7780 0.4564 0.9161 0.033 Uiso 1 1 calc R . .
C42 C 0.7065(2) 0.5959(3) 0.93930(9) 0.0328(6) Uani 1 1 d . . .
H42A H 0.7190 0.5771 0.9736 0.039 Uiso 1 1 calc R . .
H42B H 0.7176 0.6760 0.9368 0.039 Uiso 1 1 calc R . .
C43 C 0.5008(2) 0.5801(2) 0.93991(9) 0.0288(5) Uani 1 1 d . . .
H43 H 0.5013 0.5991 0.9722 0.035 Uiso 1 1 calc R . .
C44 C 0.4084(2) 0.5572(2) 0.90579(9) 0.0297(5) Uani 1 1 d . . .
H44 H 0.3350 0.5572 0.9101 0.036 Uiso 1 1 calc R . .
C45 C 0.44896(18) 0.53424(19) 0.86327(8) 0.0206(4) Uani 1 1 d . . .
H45 H 0.4055 0.5156 0.8337 0.025 Uiso 1 1 calc R . .
C51 C 0.8843(2) 0.5011(2) 0.84619(10) 0.0283(5) Uani 1 1 d . . .
H51A H 0.8789 0.5179 0.8119 0.034 Uiso 1 1 calc R . .
H51B H 0.9573 0.5235 0.8625 0.034 Uiso 1 1 calc R . .
C52 C 0.8717(2) 0.37570(19) 0.85223(9) 0.0238(4) Uani 1 1 d . . .
H52A H 0.9272 0.3387 0.8371 0.029 Uiso 1 1 calc R . .
H52B H 0.8884 0.3588 0.8867 0.029 Uiso 1 1 calc R . .
C53 C 0.7439(2) 0.2157(2) 0.82517(9) 0.0277(5) Uani 1 1 d . . .
H53 H 0.7960 0.1584 0.8287 0.033 Uiso 1 1 calc R . .
C54 C 0.6322(2) 0.2033(2) 0.81129(10) 0.0294(5) Uani 1 1 d . . .
H54 H 0.5935 0.1370 0.8033 0.035 Uiso 1 1 calc R . .
C55 C 0.5887(2) 0.31133(19) 0.81164(9) 0.0251(5) Uani 1 1 d . . .
H55 H 0.5140 0.3291 0.8036 0.030 Uiso 1 1 calc R . .
C61 C 0.8419(2) 0.6898(2) 0.86579(9) 0.0273(5) Uani 1 1 d . . .
H61A H 0.8112 0.7337 0.8894 0.033 Uiso 1 1 calc R . .
H61B H 0.9215 0.6875 0.8764 0.033 Uiso 1 1 calc R . .
C62 C 0.81857(19) 0.7492(2) 0.81824(11) 0.0282(5) Uani 1 1 d . . .
H62A H 0.8648 0.8154 0.8192 0.034 Uiso 1 1 calc R . .
H62B H 0.8345 0.7005 0.7925 0.034 Uiso 1 1 calc R . .
C63 C 0.6596(2) 0.88157(18) 0.79670(9) 0.0219(4) Uani 1 1 d . . .
H63 H 0.6980 0.9462 0.7914 0.026 Uiso 1 1 calc R . .
C64 C 0.54688(19) 0.87183(18) 0.79324(9) 0.0218(4) Uani 1 1 d . . .
H64 H 0.4941 0.9277 0.7850 0.026 Uiso 1 1 calc R . .
C65 C 0.52836(17) 0.76002(17) 0.80472(8) 0.0168(4) Uani 1 1 d . . .
H65 H 0.4593 0.7284 0.8052 0.020 Uiso 1 1 calc R . .

loop_
_atom_site_aniso_label
_atom_site_aniso_U_11
_atom_site_aniso_U_22
_atom_site_aniso_U_33
_atom_site_aniso_U_23
_atom_site_aniso_U_13
_atom_site_aniso_U_12
Co1 0.01007(11) 0.00966(12) 0.01030(11) -0.00053(8) 0.00043(8) -0.00009(8)
Co2 0.01044(11) 0.01116(12) 0.01575(12) -0.00447(9) -0.00190(9) 0.00197(9)
Cl1 0.0202(2) 0.0178(2) 0.0158(2) 0.00240(16) 0.00288(16) -0.00227(17)
Cl2 0.01477(19) 0.0163(2) 0.0166(2) 0.00109(16) 0.00312(15) 0.00020(16)
O1 0.0400(10) 0.0282(9) 0.0205(8) 0.0041(7) 0.0126(7) 0.0010(8)
O2 0.0374(10) 0.0163(7) 0.0336(9) 0.0069(7) 0.0140(8) 0.0046(7)
O3 0.0449(11) 0.0215(8) 0.0423(11) 0.0016(8) 0.0233(9) 0.0069(8)
O4 0.0426(13) 0.085(2) 0.0436(13) 0.0089(13) -0.0196(10) -0.0351(13)
O5 0.0300(8) 0.0203(8) 0.0289(8) -0.0074(7) 0.0083(7) -0.0027(7)
O6 0.0170(7) 0.0352(10) 0.0299(9) -0.0013(7) -0.0032(6) -0.0042(7)
O7 0.0204(7) 0.0427(11) 0.0263(8) 0.0050(8) 0.0108(6) -0.0021(7)
O8 0.0375(10) 0.0201(8) 0.0299(9) 0.0066(7) 0.0050(7) 0.0085(7)
O12 0.0167(6) 0.0130(6) 0.0125(6) -0.0017(5) -0.0004(5) 0.0009(5)
O11 0.0158(6) 0.0127(6) 0.0114(6) 0.0001(5) 0.0005(5) 0.0011(5)
O13 0.0174(7) 0.0205(7) 0.0119(6) -0.0010(5) 0.0012(5) 0.0012(6)
O21 0.0107(6) 0.0148(6) 0.0155(6) -0.0023(5) -0.0008(5) -0.0004(5)
O22 0.0111(6) 0.0235(8) 0.0193(7) -0.0101(6) 0.0012(5) -0.0003(5)
O23 0.0179(7) 0.0215(7) 0.0173(7) -0.0053(6) 0.0016(5) -0.0032(6)
N1 0.0127(7) 0.0115(7) 0.0126(7) -0.0006(6) 0.0013(5) 0.0000(6)
N2 0.0158(8) 0.0130(8) 0.0250(9) -0.0057(7) -0.0057(6) 0.0031(6)
N11 0.0148(7) 0.0128(7) 0.0128(7) 0.0000(6) 0.0000(6) -0.0002(6)
N12 0.0169(7) 0.0140(8) 0.0126(7) 0.0020(6) 0.0017(6) 0.0000(6)
N21 0.0118(7) 0.0143(7) 0.0137(7) 0.0000(6) 0.0013(5) -0.0005(6)
N22 0.0132(7) 0.0179(8) 0.0160(7) -0.0003(6) 0.0031(6) -0.0030(6)
N31 0.0120(7) 0.0141(7) 0.0151(7) 0.0007(6) 0.0008(6) -0.0002(6)
N32 0.0110(7) 0.0174(8) 0.0177(8) 0.0028(6) 0.0008(6) 0.0006(6)
N41 0.0203(8) 0.0117(7) 0.0138(7) 0.0001(6) -0.0006(6) 0.0004(6)
N42 0.0290(9) 0.0158(8) 0.0148(8) -0.0008(6) 0.0006(7) -0.0016(7)
N51 0.0217(8) 0.0128(8) 0.0217(8) -0.0036(6) -0.0061(7) 0.0064(7)
N52 0.0239(9) 0.0145(8) 0.0240(9) -0.0046(7) -0.0039(7) 0.0081(7)
N61 0.0123(7) 0.0115(7) 0.0181(7) -0.0020(6) 0.0044(6) -0.0021(6)
N62 0.0148(7) 0.0119(8) 0.0317(9) -0.0031(7) 0.0098(7) -0.0030(6)
C1 0.0104(7) 0.0151(9) 0.0147(8) -0.0005(7) 0.0011(6) 0.0007(6)
C2 0.0129(8) 0.0129(8) 0.0195(9) -0.0044(7) 0.0012(7) -0.0001(7)
C11 0.0203(9) 0.0172(9) 0.0145(8) -0.0003(7) -0.0003(7) -0.0019(7)
C12 0.0290(11) 0.0165(9) 0.0146(9) -0.0003(7) 0.0046(8) -0.0010(8)
C13 0.0241(10) 0.0181(10) 0.0175(9) 0.0063(8) 0.0018(7) 0.0020(8)
C14 0.0266(10) 0.0141(9) 0.0233(10) 0.0047(8) 0.0027(8) 0.0020(8)
C15 0.0200(9) 0.0140(9) 0.0177(9) 0.0003(7) 0.0005(7) 0.0015(7)
C21 0.0184(9) 0.0142(9) 0.0195(9) 0.0006(7) 0.0026(7) -0.0016(7)
C22 0.0190(9) 0.0141(9) 0.0238(10) -0.0004(7) 0.0049(8) -0.0029(7)
C23 0.0130(8) 0.0319(12) 0.0218(10) -0.0021(9) 0.0047(7) -0.0054(8)
C24 0.0135(8) 0.0339(12) 0.0201(10) -0.0033(9) 0.0041(7) 0.0019(8)
C25 0.0146(8) 0.0213(10) 0.0182(9) -0.0017(8) 0.0029(7) 0.0030(7)
C31 0.0174(9) 0.0200(10) 0.0230(10) -0.0038(8) 0.0049(7) 0.0032(8)
C32 0.0144(8) 0.0155(9) 0.0276(10) 0.0003(8) 0.0011(7) 0.0026(7)
C33 0.0106(8) 0.0278(11) 0.0221(10) 0.0071(8) 0.0002(7) -0.0016(8)
C34 0.0164(9) 0.0258(11) 0.0297(11) 0.0055(9) -0.0009(8) -0.0072(8)
C35 0.0180(9) 0.0176(9) 0.0225(10) 0.0002(8) 0.0010(7) -0.0048(8)
C41 0.0277(11) 0.0284(12) 0.0235(11) 0.0034(9) -0.0010(9) -0.0019(9)
C42 0.0309(12) 0.0411(15) 0.0223(11) -0.0140(10) -0.0065(9) 0.0101(11)
C43 0.0413(14) 0.0287(12) 0.0192(10) -0.0007(9) 0.0124(9) -0.0074(11)
C44 0.0301(12) 0.0355(13) 0.0269(11) 0.0000(10) 0.0143(9) -0.0088(10)
C45 0.0206(9) 0.0211(10) 0.0203(9) 0.0028(8) 0.0045(8) -0.0045(8)
C51 0.0198(10) 0.0297(12) 0.0345(12) -0.0033(10) 0.0020(9) 0.0019(9)
C52 0.0241(10) 0.0179(10) 0.0289(11) -0.0013(8) 0.0027(9) 0.0044(8)
C53 0.0349(13) 0.0144(10) 0.0311(12) -0.0053(9) -0.0023(10) 0.0088(9)
C54 0.0367(13) 0.0142(10) 0.0329(12) -0.0054(9) -0.0059(10) 0.0026(9)
C55 0.0262(11) 0.0150(10) 0.0291(11) -0.0044(8) -0.0086(9) 0.0029(8)
C61 0.0239(11) 0.0253(11) 0.0305(12) 0.0009(9) -0.0011(9) -0.0046(9)
C62 0.0172(9) 0.0184(10) 0.0501(15) 0.0025(10) 0.0085(10) -0.0007(8)
C63 0.0255(10) 0.0133(9) 0.0293(11) 0.0001(8) 0.0116(9) -0.0022(8)
C64 0.0247(10) 0.0139(9) 0.0264(10) 0.0045(8) 0.0035(8) 0.0008(8)
C65 0.0150(8) 0.0142(9) 0.0208(9) 0.0029(7) 0.0022(7) -0.0001(7)

loop_
_atom_type_symbol
_atom_type_description
_atom_type_scat_dispersion_real
_atom_type_scat_dispersion_imag
_atom_type_scat_source
C C 0.0033 0.0016 'International Tables Vol C Tables 4.2.6.8 and 6.1.1.4'
H H 0.0000 0.0000 'International Tables Vol C Tables 4.2.6.8 and 6.1.1.4'
N N 0.0061 0.0033 'International Tables Vol C Tables 4.2.6.8 and 6.1.1.4'
O O 0.0106 0.0060 'International Tables Vol C Tables 4.2.6.8 and 6.1.1.4'
Cl Cl 0.1484 0.1585 'International Tables Vol C Tables 4.2.6.8 and 6.1.1.4'
Co Co 0.3494 0.9721 'International Tables Vol C Tables 4.2.6.8 and 6.1.1.4'

loop_
_geom_angle_atom_site_label_1
_geom_angle_atom_site_label_2
_geom_angle_atom_site_label_3
_geom_angle
_geom_angle_site_symmetry_1
_geom_angle_site_symmetry_3
_geom_angle_publ_flag
O11 Co1 O12 69.50(6) . . ?
O11 Co1 N31 89.98(7) . . ?
O12 Co1 N31 87.44(7) . . ?
O11 Co1 N11 165.03(7) . . ?
O12 Co1 N11 95.54(7) . . ?
N31 Co1 N11 89.30(7) . . ?
O11 Co1 N21 89.71(7) . . ?
O12 Co1 N21 87.71(7) . . ?
N31 Co1 N21 174.93(7) . . ?
N11 Co1 N21 89.69(7) . . ?
O11 Co1 N1 97.68(6) . . ?
O12 Co1 N1 167.18(7) . . ?
N31 Co1 N1 92.66(7) . . ?
N11 Co1 N1 97.28(7) . . ?
N21 Co1 N1 92.40(7) . . ?
O11 Co1 C1 34.85(6) . . ?
O12 Co1 C1 34.66(6) . . ?
N31 Co1 C1 89.04(7) . . ?
N11 Co1 C1 130.19(7) . . ?
N21 Co1 C1 87.82(7) . . ?
N1 Co1 C1 132.53(7) . . ?
O22 Co2 O21 69.42(6) . . ?
O22 Co2 N61 89.64(7) . . ?
O21 Co2 N61 87.20(7) . . ?
O22 Co2 N51 89.37(8) . . ?
O21 Co2 N51 88.45(7) . . ?
N61 Co2 N51 175.62(8) . . ?
O22 Co2 N41 165.49(7) . . ?
O21 Co2 N41 96.09(7) . . ?
N61 Co2 N41 88.92(7) . . ?
N51 Co2 N41 90.98(8) . . ?
O22 Co2 N2 96.98(7) . . ?
O21 Co2 N2 166.40(8) . . ?
N61 Co2 N2 92.70(7) . . ?
N51 Co2 N2 91.66(8) . . ?
N41 Co2 N2 97.51(8) . . ?
O22 Co2 C2 34.84(6) . . ?
O21 Co2 C2 34.58(6) . . ?
N61 Co2 C2 88.50(7) . . ?
N51 Co2 C2 88.24(8) . . ?
N41 Co2 C2 130.67(7) . . ?
N2 Co2 C2 131.82(8) . . ?
O4 Cl1 O2 110.49(15) . . ?
O4 Cl1 O1 110.09(14) . . ?
O2 Cl1 O1 109.32(11) . . ?
O4 Cl1 O3 110.49(17) . . ?
O2 Cl1 O3 108.91(11) . . ?
O1 Cl1 O3 107.48(12) . . ?
O7 Cl2 O5 109.28(11) . . ?
O7 Cl2 O6 110.07(11) . . ?
O5 Cl2 O6 108.63(11) . . ?
O7 Cl2 O8 109.62(11) . . ?
O5 Cl2 O8 109.73(11) . . ?
O6 Cl2 O8 109.50(12) . . ?
C1 O12 Co1 90.47(11) . . ?
C1 O11 Co1 90.37(11) . . ?
C2 O21 Co2 90.22(11) . . ?
C2 O22 Co2 90.68(12) . . ?
C11 N1 C31 108.08(16) . . ?
C11 N1 C21 109.56(15) . . ?
C31 N1 C21 105.91(16) . . ?
C11 N1 Co1 111.59(12) . . ?
C31 N1 Co1 115.06(13) . . ?
C21 N1 Co1 106.40(12) . . ?
C41 N2 C61 110.24(18) . . ?
C41 N2 C51 110.53(19) . . ?
C61 N2 C51 102.84(19) . . ?
C41 N2 Co2 111.98(15) . . ?
C61 N2 Co2 113.67(14) . . ?
C51 N2 Co2 107.14(14) . . ?
C15 N11 N12 106.46(16) . . ?
C15 N11 Co1 126.06(14) . . ?
N12 N11 Co1 127.28(13) . . ?
N11 N12 C13 110.52(17) . . ?
N11 N12 C12 121.43(16) . . ?
C13 N12 C12 127.69(17) . . ?
C25 N21 N22 106.17(16) . . ?
C25 N21 Co1 125.61(15) . . ?
N22 N21 Co1 127.99(13) . . ?
C23 N22 N21 110.48(18) . . ?
C23 N22 C22 125.29(19) . . ?
N21 N22 C22 123.83(16) . . ?
C35 N31 N32 106.12(16) . . ?
C35 N31 Co1 129.60(15) . . ?
N32 N31 Co1 123.55(13) . . ?
C33 N32 N31 110.81(18) . . ?
C33 N32 C32 129.83(18) . . ?
N31 N32 C32 119.15(16) . . ?
C45 N41 N42 106.56(18) . . ?
C45 N41 Co2 126.14(15) . . ?
N42 N41 Co2 126.17(15) . . ?
C43 N42 N41 110.11(19) . . ?
C43 N42 C42 128.0(2) . . ?
N41 N42 C42 121.53(19) . . ?
C55 N51 N52 106.18(18) . . ?
C55 N51 Co2 125.07(15) . . ?
N52 N51 Co2 127.78(16) . . ?
C53 N52 N51 110.2(2) . . ?
C53 N52 C52 126.4(2) . . ?
N51 N52 C52 122.96(18) . . ?
C65 N61 N62 106.20(17) . . ?
C65 N61 Co2 129.22(14) . . ?
N62 N61 Co2 123.25(13) . . ?
C63 N62 N61 111.09(18) . . ?
C63 N62 C62 128.35(19) . . ?
N61 N62 C62 120.50(18) . . ?
O13 C1 O12 125.90(19) . . ?
O13 C1 O11 124.47(18) . . ?
O12 C1 O11 109.63(16) . . ?
O13 C1 Co1 178.03(16) . . ?
O12 C1 Co1 54.87(9) . . ?
O11 C1 Co1 54.78(9) . . ?
O23 C2 O21 126.67(18) . . ?
O23 C2 O22 123.67(19) . . ?
O21 C2 O22 109.66(17) . . ?
O23 C2 Co2 177.92(16) . . ?
O21 C2 Co2 55.19(9) . . ?
O22 C2 Co2 54.48(10) . . ?
N1 C11 C12 114.52(17) . . ?
N1 C11 H11A 108.6 . . ?
C12 C11 H11A 108.6 . . ?
N1 C11 H11B 108.6 . . ?
C12 C11 H11B 108.6 . . ?
H11A C11 H11B 107.6 . . ?
N12 C12 C11 113.47(18) . . ?
N12 C12 H12A 108.9 . . ?
C11 C12 H12A 108.9 . . ?
N12 C12 H12B 108.9 . . ?
C11 C12 H12B 108.9 . . ?
H12A C12 H12B 107.7 . . ?
N12 C13 C14 107.69(18) . . ?
N12 C13 H13 126.2 . . ?
C14 C13 H13 126.2 . . ?
C13 C14 C15 105.25(19) . . ?
C13 C14 H14 127.4 . . ?
C15 C14 H14 127.4 . . ?
N11 C15 C14 110.07(19) . . ?
N11 C15 H15 125.0 . . ?
C14 C15 H15 125.0 . . ?
C22 C21 N1 115.62(17) . . ?
C22 C21 H21A 108.4 . . ?
N1 C21 H21A 108.4 . . ?
C22 C21 H21B 108.4 . . ?
N1 C21 H21B 108.4 . . ?
H21A C21 H21B 107.4 . . ?
N22 C22 C21 115.16(17) . . ?
N22 C22 H22A 108.5 . . ?
C21 C22 H22A 108.5 . . ?
N22 C22 H22B 108.5 . . ?
C21 C22 H22B 108.5 . . ?
H22A C22 H22B 107.5 . . ?
N22 C23 C24 107.93(19) . . ?
N22 C23 H23 126.0 . . ?
C24 C23 H23 126.0 . . ?
C23 C24 C25 105.10(19) . . ?
C23 C24 H24 127.4 . . ?
C25 C24 H24 127.4 . . ?
N21 C25 C24 110.3(2) . . ?
N21 C25 H25 124.8 . . ?
C24 C25 H25 124.8 . . ?
N1 C31 C32 114.74(17) . . ?
N1 C31 H31A 108.6 . . ?
C32 C31 H31A 108.6 . . ?
N1 C31 H31B 108.6 . . ?
C32 C31 H31B 108.6 . . ?
H31A C31 H31B 107.6 . . ?
N32 C32 C31 108.72(18) . . ?
N32 C32 H32A 109.9 . . ?
C31 C32 H32A 109.9 . . ?
N32 C32 H32B 109.9 . . ?
C31 C32 H32B 109.9 . . ?
H32A C32 H32B 108.3 . . ?
N32 C33 C34 107.31(19) . . ?
N32 C33 H33 126.3 . . ?
C34 C33 H33 126.3 . . ?
C33 C34 C35 105.48(19) . . ?
C33 C34 H34 127.3 . . ?
C35 C34 H34 127.3 . . ?
N31 C35 C34 110.3(2) . . ?
N31 C35 H35 124.9 . . ?
C34 C35 H35 124.9 . . ?
N2 C41 C42 115.3(2) . . ?
N2 C41 H41A 108.4 . . ?
C42 C41 H41A 108.4 . . ?
N2 C41 H41B 108.4 . . ?
C42 C41 H41B 108.4 . . ?
H41A C41 H41B 107.5 . . ?
N42 C42 C41 115.7(2) . . ?
N42 C42 H42A 108.4 . . ?
C41 C42 H42A 108.4 . . ?
N42 C42 H42B 108.4 . . ?
C41 C42 H42B 108.4 . . ?
H42A C42 H42B 107.4 . . ?
N42 C43 C44 108.2(2) . . ?
N42 C43 H43 125.9 . . ?
C44 C43 H43 125.9 . . ?
C43 C44 C45 104.8(2) . . ?
C43 C44 H44 127.6 . . ?
C45 C44 H44 127.6 . . ?
N41 C45 C44 110.2(2) . . ?
N41 C45 H45 124.9 . . ?
C44 C45 H45 124.9 . . ?
C52 C51 N2 113.4(2) . . ?
C52 C51 H51A 108.9 . . ?
N2 C51 H51A 108.9 . . ?
C52 C51 H51B 108.9 . . ?
N2 C51 H51B 108.9 . . ?
H51A C51 H51B 107.7 . . ?
N52 C52 C51 117.62(19) . . ?
N52 C52 H52A 107.9 . . ?
C51 C52 H52A 107.9 . . ?
N52 C52 H52B 107.9 . . ?
C51 C52 H52B 107.9 . . ?
H52A C52 H52B 107.2 . . ?
N52 C53 C54 107.9(2) . . ?
N52 C53 H53 126.0 . . ?
C54 C53 H53 126.0 . . ?
C53 C54 C55 105.3(2) . . ?
C53 C54 H54 127.3 . . ?
C55 C54 H54 127.3 . . ?
N51 C55 C54 110.4(2) . . ?
N51 C55 H55 124.8 . . ?
C54 C55 H55 124.8 . . ?
C62 C61 N2 116.3(2) . . ?
C62 C61 H61A 108.2 . . ?
N2 C61 H61A 108.2 . . ?
C62 C61 H61B 108.2 . . ?
N2 C61 H61B 108.2 . . ?
H61A C61 H61B 107.4 . . ?
N62 C62 C61 108.2(2) . . ?
N62 C62 H62A 110.1 . . ?
C61 C62 H62A 110.1 . . ?
N62 C62 H62B 110.1 . . ?
C61 C62 H62B 110.1 . . ?
H62A C62 H62B 108.4 . . ?
N62 C63 C64 107.42(19) . . ?
N62 C63 H63 126.3 . . ?
C64 C63 H63 126.3 . . ?
C63 C64 C65 105.44(19) . . ?
C63 C64 H64 127.3 . . ?
C65 C64 H64 127.3 . . ?
N61 C65 C64 109.83(19) . . ?
N61 C65 H65 125.1 . . ?
C64 C65 H65 125.1 . . ?

loop_
_geom_bond_atom_site_label_1
_geom_bond_atom_site_label_2
_geom_bond_distance
_geom_bond_site_symmetry_2
_geom_bond_publ_flag
Co1 O11 1.8955(14) . ?
Co1 O12 1.8977(14) . ?
Co1 N31 1.9224(17) . ?
Co1 N11 1.9254(17) . ?
Co1 N21 1.9391(17) . ?
Co1 N1 2.0113(17) . ?
Co1 C1 2.320(2) . ?
Co2 O22 1.8896(15) . ?
Co2 O21 1.9062(14) . ?
Co2 N61 1.9289(17) . ?
Co2 N51 1.9348(18) . ?
Co2 N41 1.9389(18) . ?
Co2 N2 2.0085(17) . ?
Co2 C2 2.322(2) . ?
Cl1 O4 1.427(2) . ?
Cl1 O2 1.4408(18) . ?
Cl1 O1 1.4433(17) . ?
Cl1 O3 1.4463(19) . ?
Cl2 O7 1.4377(17) . ?
Cl2 O5 1.4419(17) . ?
Cl2 O6 1.4421(17) . ?
Cl2 O8 1.4432(18) . ?
O12 C1 1.319(2) . ?
O11 C1 1.326(2) . ?
O13 C1 1.230(2) . ?
O21 C2 1.318(2) . ?
O22 C2 1.327(2) . ?
O23 C2 1.229(3) . ?
N1 C11 1.502(3) . ?
N1 C31 1.503(3) . ?
N1 C21 1.511(3) . ?
N2 C41 1.450(3) . ?
N2 C61 1.532(3) . ?
N2 C51 1.533(3) . ?
N11 C15 1.339(3) . ?
N11 N12 1.349(2) . ?
N12 C13 1.350(3) . ?
N12 C12 1.461(3) . ?
N21 C25 1.342(3) . ?
N21 N22 1.353(2) . ?
N22 C23 1.346(3) . ?
N22 C22 1.464(3) . ?
N31 C35 1.339(3) . ?
N31 N32 1.354(2) . ?
N32 C33 1.348(3) . ?
N32 C32 1.458(3) . ?
N41 C45 1.335(3) . ?
N41 N42 1.352(2) . ?
N42 C43 1.344(3) . ?
N42 C42 1.476(3) . ?
N51 C55 1.335(3) . ?
N51 N52 1.356(3) . ?
N52 C53 1.354(3) . ?
N52 C52 1.449(3) . ?
N61 C65 1.337(3) . ?
N61 N62 1.352(2) . ?
N62 C63 1.341(3) . ?
N62 C62 1.437(3) . ?
C11 C12 1.506(3) . ?
C11 H11A 0.9700 . ?
C11 H11B 0.9700 . ?
C12 H12A 0.9700 . ?
C12 H12B 0.9700 . ?
C13 C14 1.376(3) . ?
C13 H13 0.9300 . ?
C14 C15 1.395(3) . ?
C14 H14 0.9300 . ?
C15 H15 0.9300 . ?
C21 C22 1.505(3) . ?
C21 H21A 0.9700 . ?
C21 H21B 0.9700 . ?
C22 H22A 0.9700 . ?
C22 H22B 0.9700 . ?
C23 C24 1.378(3) . ?
C23 H23 0.9300 . ?
C24 C25 1.391(3) . ?
C24 H24 0.9300 . ?
C25 H25 0.9300 . ?
C31 C32 1.512(3) . ?
C31 H31A 0.9700 . ?
C31 H31B 0.9700 . ?
C32 H32A 0.9700 . ?
C32 H32B 0.9700 . ?
C33 C34 1.379(3) . ?
C33 H33 0.9300 . ?
C34 C35 1.392(3) . ?
C34 H34 0.9300 . ?
C35 H35 0.9300 . ?
C41 C42 1.514(4) . ?
C41 H41A 0.9700 . ?
C41 H41B 0.9700 . ?
C42 H42A 0.9700 . ?
C42 H42B 0.9700 . ?
C43 C44 1.375(4) . ?
C43 H43 0.9300 . ?
C44 C45 1.394(3) . ?
C44 H44 0.9300 . ?
C45 H45 0.9300 . ?
C51 C52 1.517(3) . ?
C51 H51A 0.9700 . ?
C51 H51B 0.9700 . ?
C52 H52A 0.9700 . ?
C52 H52B 0.9700 . ?
C53 C54 1.366(4) . ?
C53 H53 0.9300 . ?
C54 C55 1.396(3) . ?
C54 H54 0.9300 . ?
C55 H55 0.9300 . ?
C61 C62 1.489(4) . ?
C61 H61A 0.9700 . ?
C61 H61B 0.9700 . ?
C62 H62A 0.9700 . ?
C62 H62B 0.9700 . ?
C63 C64 1.374(3) . ?
C63 H63 0.9300 . ?
C64 C65 1.400(3) . ?
C64 H64 0.9300 . ?
C65 H65 0.9300 . ?
